data_1566082
loop_
_publ_author_name
'Shaw, Bikash Kumar'
'Bennett, Thomas Douglas'
'Castillo Blas, Celia'
'Thorne, Michael Francis'
'G\'omez, Mar\'ia Laura R\'ios'
'Forrest, Thomas'
'Keen, David A.'
'Diaz-Lopez, Maria'
'Chater, Philip A.'
'McHugh, Lauren Nicole'

_publ_section_title
;
 Principles of Melting in Hybrid Organic-Inorganic Perovskite and
 Polymorphic ABX3 Structures
;
_journal_name_full 'Chemical Science'
_journal_paper_doi 10.1039/D1SC07080K
_journal_year 2022
_chemical_formula_moiety '0.13(C48.01 Co8 N72.01), 0.25(C32 H70.35 N2), 0.25(C31.94 H72.29 N2)'
_chemical_formula_sum 'C21.99 H35.67 Co N10'
_chemical_formula_weight 499.06
_space_group_crystal_system orthorhombic
_space_group_IT_number 18
_space_group_name_Hall 'P 2 2ab'
_space_group_name_H-M_alt 'P 21 21 2'
_atom_sites_solution_hydrogens geom
_atom_sites_solution_primary direct
_audit_creation_date 2020-08-29
_audit_creation_method
;
Olex2 1.2
(compiled 2018.05.29 svn.r3508 for OlexSys, GUI svn.r5506)
;
_audit_update_record
;
2020-08-31 deposited with the CCDC.	2022-01-18 downloaded from the CCDC.
;
_cell_angle_alpha 90
_cell_angle_beta 90
_cell_angle_gamma 90
_cell_formula_units_Z 8
_cell_length_a 15.7659(6)
_cell_length_b 15.7712(5)
_cell_length_c 21.2815(7)
_cell_measurement_reflns_used 6708
_cell_measurement_temperature 296.15
_cell_measurement_theta_max 64.356
_cell_measurement_theta_min 3.488
_cell_volume 5291.6(3)
_computing_cell_refinement 'SAINT V8.38A (?, 2016)'
_computing_data_reduction 'SAINT V8.38A (?, 2016)'
_computing_molecular_graphics 'Olex2 (Dolomanov et al., 2009)'
_computing_publication_material 'Olex2 (Dolomanov et al., 2009)'
_computing_structure_refinement 'XL (Sheldrick, 2008)'
_computing_structure_solution 'XS (Sheldrick, 2008)'
_diffrn_ambient_temperature 296.15
_diffrn_measured_fraction_theta_full 0.992
_diffrn_measured_fraction_theta_max 0.992
_diffrn_measurement_device_type 'Vantec 500'
_diffrn_measurement_method '\f and \w scans'
_diffrn_radiation_type CuK\a
_diffrn_radiation_wavelength 1.54178
_diffrn_reflns_av_R_equivalents 0.1251
_diffrn_reflns_av_unetI/netI 0.0954
_diffrn_reflns_Laue_measured_fraction_full 0.992
_diffrn_reflns_Laue_measured_fraction_max 0.992
_diffrn_reflns_limit_h_max 16
_diffrn_reflns_limit_h_min -18
_diffrn_reflns_limit_k_max 18
_diffrn_reflns_limit_k_min -18
_diffrn_reflns_limit_l_max 25
_diffrn_reflns_limit_l_min -24
_diffrn_reflns_number 54532
_diffrn_reflns_point_group_measured_fraction_full 0.992
_diffrn_reflns_point_group_measured_fraction_max 0.992
_diffrn_reflns_theta_full 65.370
_diffrn_reflns_theta_max 65.370
_diffrn_reflns_theta_min 2.076
_diffrn_standards_number 0
_exptl_absorpt_coefficient_mu 5.311
_exptl_absorpt_correction_T_max 1.0000
_exptl_absorpt_correction_T_min 0.6571
_exptl_absorpt_correction_type multi-scan
_exptl_absorpt_process_details
'SADABS-2016/2 (Bruker,2016/2) was used for absorption correction. wR2(int) was 0.1350 before and 0.0892 after correction. The Ratio of minimum to maximum transmission is 0.6571. The \l/2 correction factor is Not present.'
_exptl_crystal_colour pink
_exptl_crystal_colour_primary pink
_exptl_crystal_density_diffrn 1.253
_exptl_crystal_description prism
_exptl_crystal_F_000 2117
_exptl_crystal_size_max 0.14
_exptl_crystal_size_mid 0.1
_exptl_crystal_size_min 0.1
_refine_diff_density_max 0.495
_refine_diff_density_min -0.602
_refine_diff_density_rms 0.093
_refine_ls_abs_structure_details
;
 Refined as an inversion twin.
;
_refine_ls_abs_structure_Flack 0.09(2)
_refine_ls_extinction_coef 0.00011(8)
_refine_ls_extinction_expression Fc^*^=kFc[1+0.001xFc^2^\l^3^/sin(2\q)]^-1/4^
_refine_ls_extinction_method 'SHELXL-2014/7 (Sheldrick 2014'
_refine_ls_goodness_of_fit_ref 1.039
_refine_ls_hydrogen_treatment constr
_refine_ls_matrix_type full
_refine_ls_number_parameters 598
_refine_ls_number_reflns 8979
_refine_ls_number_restraints 12
_refine_ls_restrained_S_all 1.038
_refine_ls_R_factor_all 0.1507
_refine_ls_R_factor_gt 0.1093
_refine_ls_shift/su_max 0.000
_refine_ls_shift/su_mean 0.000
_refine_ls_structure_factor_coef Fsqd
_refine_ls_weighting_details 'w=1/[\s^2^(Fo^2^)+(0.0005P)^2^+42.7522P] where P=(Fo^2^+2Fc^2^)/3'
_refine_ls_weighting_scheme calc
_refine_ls_wR_factor_gt 0.2309
_refine_ls_wR_factor_ref 0.2542
_reflns_Friedel_coverage 0.806
_reflns_Friedel_fraction_full 0.993
_reflns_Friedel_fraction_max 0.993
_reflns_number_gt 6063
_reflns_number_total 8979
_reflns_threshold_expression 'I > 2\s(I)'
_cod_data_source_file d1sc07080k2.cif
_cod_data_source_block celiaco
_cod_database_code 1566082
_shelx_shelxl_version_number 2014/7
_shelx_space_group_comment
;
The symmetry employed for this shelxl refinement is uniquely defined
by the following loop, which should always be used as a source of
symmetry information in preference to the above space-group names.
They are only intended as comments.
;
_shelx_estimated_absorpt_t_max 0.619
_shelx_estimated_absorpt_t_min 0.523
_olex2_refinement_description
;
1. Twinned data refinement
 Scales: 0.91(2)
 0.09(2)
2. Fixed Uiso
 At 1.2 times of:
  All C(H,H) groups, All C(H,H,H,H) groups
 At 1.5 times of:
  All C(H,H,H) groups
3. Uiso/Uaniso restraints and constraints
Uanis(C5B) \\sim Ueq, Uanis(C5A) \\sim Ueq: with sigma of 0.01 and sigma for
terminal atoms of 0.2
Uanis(C52) = Uanis(C51)
Uanis(C56) = Uanis(C55)
Uanis(C66) = Uanis(C67)
Uiso(C75B) = Uiso(C75A)
Uanis(C5B) = Uanis(C5A)
4. Others
 Sof(C71B)=Sof(H71A)=Sof(H71B)=Sof(H70C)=Sof(H70D)=1-FVAR(1)
 Sof(H70A)=Sof(H70B)=Sof(C71A)=Sof(H71C)=Sof(H71D)=FVAR(1)
 Sof(C75B)=Sof(H75A)=Sof(H75B)=Sof(H74C)=Sof(H74D)=1-FVAR(2)
 Sof(H74A)=Sof(H74B)=Sof(C75A)=Sof(H75C)=Sof(H75D)=FVAR(2)
 Sof(C43B)=Sof(H43A)=Sof(H43B)=Sof(H43C)=1-FVAR(3)
 Sof(C43A)=Sof(H43D)=Sof(H43E)=Sof(H43F)=FVAR(3)
 Sof(C48A)=Sof(H48D)=Sof(H48E)=Sof(H48F)=1-FVAR(4)
 Sof(C47A)=Sof(H47A)=Sof(H47B)=FVAR(4)
 Sof(H62A)=Sof(H62B)=Sof(C63B)=Sof(H63C)=Sof(H63D)=1-FVAR(5)
 Sof(H62C)=Sof(H62D)=Sof(C63A)=Sof(H63A)=Sof(H63B)=FVAR(5)
 Sof(C64B)=Sof(H64A)=Sof(H64B)=Sof(H64C)=1-FVAR(6)
 Sof(C64A)=Sof(H64D)=Sof(H64E)=Sof(H64F)=FVAR(6)
 Sof(C48B)=Sof(H48A)=Sof(H48B)=Sof(H48C)=1-FVAR(7)
 Sof(H46A)=Sof(H46B)=Sof(C5)=Sof(H5A)=Sof(H5B)=FVAR(7)
 Sof(C72B)=Sof(H72A)=Sof(H72B)=Sof(H72C)=1-FVAR(8)
 Fixed Sof: C5B(0.67) N15A(0.33333) C42A(0.5) H42A(0.5) H42B(0.5) N10A(0.5)
 H41A(0.5) H41B(0.5) H41C(0.5) H41D(0.5) C76B(0.8) H76A(0.8) H76B(0.8)
 H76C(0.8) C5A(0.33333) N15B(0.67) C42B(0.5) H42C(0.5) H42D(0.5) N10B(0.5)
 H72D(0.63) H72E(0.63) H72F(0.63) C76A(0.2) H76D(0.2) H76E(0.2) H76F(0.2)
5.a Secondary CH2 refined with riding coordinates:
 C42A(H42A,H42B), C65(H65A,H65B), C54(H54A,H54B), C66(H66A,H66B), C67(H67A,
 H67B), C46(H46A,H46B), C62(H62A,H62B), C62(H62C,H62D), C75B(H75A,H75B),
 C61(H61A,H61B), C69(H69A,H69B), C74(H74C,H74D), C74(H74A,H74B), C49(H49A,H49B),
  C55(H55A,H55B), C50(H50A,H50B), C40(H40A,H40B), C73(H73A,H73B), C71B(H71A,
 H71B), C70(H70C,H70D), C70(H70A,H70B), C51(H51A,H51B), C41(H41A,H41B),
 C41(H41C,H41D), C53(H53A,H53B), C63B(H63C,H63D), C45(H45A,H45B), C42B(H42C,
 H42D), C71A(H71C,H71D), C75A(H75C,H75D), C47A(H47A,H47B), C63A(H63A,H63B),
 C5(H5A,H5B)
5.b Idealised Me refined as rotating group:
 C43B(H43A,H43B,H43C), C48B(H48A,H48B,H48C), C64B(H64A,H64B,H64C), C56(H56A,
 H56B,H56C), C52(H52A,H52B,H52C), C68(H68A,H68B,H68C), C76B(H76A,H76B,H76C),
 C72B(H72A,H72B,H72C), C48A(H48D,H48E,H48F), C72A(H72D,H72E,H72F), C43A(H43D,
 H43E,H43F), C64A(H64D,H64E,H64F), C76A(H76D,H76E,H76F)
;
_olex2_submission_special_instructions 'No special instructions were received'

loop_
_space_group_symop_operation_xyz
'x, y, z'
'-x, -y, z'
'x+1/2, -y+1/2, -z'
'-x+1/2, y+1/2, -z'

loop_
_atom_site_label
_atom_site_type_symbol
_atom_site_fract_x
_atom_site_fract_y
_atom_site_fract_z
_atom_site_U_iso_or_equiv
_atom_site_adp_type
_atom_site_occupancy
_atom_site_site_symmetry_order
_atom_site_calc_flag
_atom_site_refinement_flags_posn
_atom_site_refinement_flags_adp
_atom_site_refinement_flags_occupancy
_atom_site_disorder_assembly
_atom_site_disorder_group
Co1 Co 0.5000 0.5000 0.17769(11) 0.0331(7) Uani 1 2 d S T P . .
Co2 Co 0.0000 0.0000 0.17755(11) 0.0334(7) Uani 1 2 d S T P . .
Co3 Co 0.0000 0.5000 0.31698(10) 0.0285(7) Uani 1 2 d S T P A .
Co4 Co 0.5000 0.0000 0.32808(11) 0.0291(7) Uani 1 2 d S T P . .
N1 N 0.4874(9) 0.4136(7) 0.1018(5) 0.045(3) Uani 1 1 d . . . . .
N16 N 0.0963(8) 0.5074(10) 0.2519(5) 0.048(3) Uani 1 1 d . . . . .
N4 N 0.4893(10) 0.1338(9) 0.3211(5) 0.058(4) Uani 1 1 d . . . . .
N11 N -0.0901(7) 0.5027(9) 0.3946(5) 0.041(3) Uani 1 1 d . . . . .
N14 N 0.0084(9) 0.3667(7) 0.3159(6) 0.044(3) Uani 1 1 d . . . . .
N6 N 0.1325(7) -0.0136(8) 0.1818(5) 0.043(3) Uani 1 1 d . . . . .
N18 N 0.3613(9) 0.5059(10) 0.1808(5) 0.056(3) Uani 1 1 d . . . . .
N9 N -0.0029(10) 0.0939(7) 0.1044(5) 0.050(3) Uani 1 1 d . . . . .
N8 N 0.3967(7) -0.0109(9) 0.2604(5) 0.047(3) Uani 1 1 d . . . . .
N2 N 0.4964(11) 0.4000(7) 0.2448(5) 0.051(3) Uani 1 1 d . . . . .
N5 N 0.4096(9) -0.0110(9) 0.4012(5) 0.057(4) Uani 1 1 d . . . . .
N12 N 0.0106(9) 0.1003(8) 0.2421(5) 0.049(3) Uani 1 1 d . . . . .
N13 N 0.0245(10) 0.2112(8) 0.3196(7) 0.071(5) Uani 1 1 d . . . . .
N3 N 0.4796(13) 0.2867(9) 0.3225(6) 0.086(6) Uani 1 1 d . . . . .
C2 C 0.4872(12) 0.3451(9) 0.2786(6) 0.050(4) Uani 1 1 d . . . . .
N17 N 0.2116(7) 0.5141(10) 0.1755(5) 0.057(4) Uani 1 1 d . . . . .
C5B C -0.115(3) 0.5253(14) 0.4426(19) 0.030(5) Uani 0.67 1 d . U . A 2
C6 C 0.0194(9) 0.2974(13) 0.3119(7) 0.056(5) Uani 1 1 d . . . . .
C8 C -0.0107(15) 0.1171(8) 0.0541(6) 0.056(5) Uani 1 1 d . . . . .
C4 C 0.1552(9) 0.5100(10) 0.2202(6) 0.041(3) Uani 1 1 d . . . . .
C9 C 0.2049(12) -0.0178(9) 0.1877(7) 0.049(4) Uani 1 1 d . . . . .
C3 C 0.2933(9) 0.5130(10) 0.1827(6) 0.041(3) Uani 1 1 d . . . . .
N7 N 0.2873(10) -0.0328(11) 0.1815(7) 0.076(5) Uani 1 1 d . . . . .
C10 C 0.3419(9) -0.0180(8) 0.2271(6) 0.035(3) Uani 1 1 d . . . . .
C12 C 0.4871(9) 0.2073(8) 0.3167(6) 0.037(3) Uani 1 1 d . . . . .
C7 C 0.0152(8) 0.1586(8) 0.2748(6) 0.036(3) Uani 1 1 d . . . . .
C1 C 0.4820(15) 0.3868(11) 0.0524(8) 0.075(6) Uani 1 1 d . . . . .
N15A N -0.159(2) 0.516(2) 0.4972(17) 0.023(9) Uiso 0.3333 1 d . . . A 1
C43B C 0.330(5) 0.525(4) 0.590(3) 0.14(3) Uiso 0.54(7) 1 d . . . B 2
H43A H 0.3904 0.5218 0.5869 0.205 Uiso 0.54(7) 1 calc GR . . B 2
H43B H 0.3114 0.5818 0.5826 0.205 Uiso 0.54(7) 1 calc GR . . B 2
H43C H 0.3047 0.4878 0.5593 0.205 Uiso 0.54(7) 1 calc GR . . B 2
C42A C 0.348(4) 0.438(4) 0.586(3) 0.13(2) Uiso 0.5 1 d . . . B 1
H42A H 0.2977 0.4414 0.5599 0.152 Uiso 0.5 1 calc R . . B 1
H42B H 0.3909 0.4033 0.5650 0.152 Uiso 0.5 1 calc R . . B 1
N10A N -0.0589(19) 0.1430(17) 0.0056(13) 0.046(7) Uiso 0.5 1 d . . . C 2
C48B C 0.468(4) 0.188(4) 0.498(3) 0.08(2) Uiso 0.42(7) 1 d . . . D 2
H48A H 0.4279 0.1534 0.5204 0.126 Uiso 0.42(7) 1 calc GR . . D 2
H48B H 0.5206 0.1894 0.5211 0.126 Uiso 0.42(7) 1 calc GR . . D 2
H48C H 0.4782 0.1637 0.4573 0.126 Uiso 0.42(7) 1 calc GR . . D 2
N40 N 0.2739(8) 0.2568(8) 0.6308(6) 0.055(4) Uani 1 1 d . . . . .
C65 C 0.2095(12) 0.3035(10) 0.1103(8) 0.061(5) Uani 1 1 d . . . . .
H65A H 0.2314 0.3522 0.1330 0.073 Uiso 1 1 calc R . . . .
H65B H 0.2215 0.3123 0.0660 0.073 Uiso 1 1 calc R . . . .
C54 C 0.7345(18) 0.2393(18) 0.2509(11) 0.109(10) Uani 1 1 d . . . . .
H54A H 0.7216 0.1798 0.2574 0.131 Uiso 1 1 calc R . . . .
H54B H 0.6822 0.2709 0.2561 0.131 Uiso 1 1 calc R . . . .
C66 C 0.1149(14) 0.2998(14) 0.1192(14) 0.111(7) Uani 1 1 d . . . . .
H66A H 0.0943 0.2467 0.1018 0.134 Uiso 1 1 calc R . . . .
H66B H 0.1029 0.2992 0.1639 0.134 Uiso 1 1 calc R . . . .
C67 C 0.0660(15) 0.3711(15) 0.0897(14) 0.111(7) Uani 1 1 d . . . . .
H67A H 0.0757 0.3713 0.0447 0.134 Uiso 1 1 calc R . . . .
H67B H 0.0860 0.4247 0.1064 0.134 Uiso 1 1 calc R . . . .
C46 C 0.3426(14) 0.2379(18) 0.5196(9) 0.103(8) Uani 1 1 d . . . . .
H46A H 0.2917 0.2086 0.5061 0.123 Uiso 0.58(7) 1 calc R . . D 1
H46B H 0.3355 0.2976 0.5101 0.123 Uiso 0.58(7) 1 calc R . . D 1
C64B C 0.248(3) 0.494(3) -0.0031(18) 0.084(15) Uiso 0.57(7) 1 d . . . E 2
H64A H 0.2032 0.4877 0.0269 0.126 Uiso 0.57(7) 1 calc GR . . E 2
H64B H 0.2870 0.4475 0.0008 0.126 Uiso 0.57(7) 1 calc GR . . E 2
H64C H 0.2250 0.4950 -0.0447 0.126 Uiso 0.57(7) 1 calc GR . . E 2
C62 C 0.239(2) 0.1560(16) 0.0220(9) 0.124(10) Uani 1 1 d . . . . .
H62A H 0.2816 0.1988 0.0139 0.148 Uiso 0.51(7) 1 calc R . . F 1
H62B H 0.1860 0.1760 0.0039 0.148 Uiso 0.51(7) 1 calc R . . F 1
H62C H 0.2099 0.2063 0.0068 0.148 Uiso 0.49(7) 1 calc R . . F 2
H62D H 0.2986 0.1615 0.0122 0.148 Uiso 0.49(7) 1 calc R . . F 2
C75B C 0.239(3) 0.204(3) 0.3201(17) 0.063(7) Uiso 0.50(4) 1 d . . . G 2
H75A H 0.1873 0.1699 0.3216 0.076 Uiso 0.50(4) 1 calc R . . G 2
H75B H 0.2878 0.1689 0.3296 0.076 Uiso 0.50(4) 1 calc R . . G 2
C61 C 0.2273(12) 0.1484(10) 0.0920(8) 0.062(5) Uani 1 1 d . . . . .
H61A H 0.2579 0.0986 0.1061 0.075 Uiso 1 1 calc R . . . .
H61B H 0.1676 0.1386 0.1003 0.075 Uiso 1 1 calc R . . . .
C69 C 0.3483(15) 0.2429(13) 0.1212(10) 0.092(8) Uani 1 1 d . . . . .
H69A H 0.3570 0.2520 0.0766 0.111 Uiso 1 1 calc R . . . .
H69B H 0.3631 0.2949 0.1428 0.111 Uiso 1 1 calc R . . . .
C74 C 0.2496(15) 0.2612(14) 0.2489(9) 0.080(7) Uani 1 1 d . . . . .
H74C H 0.2079 0.3064 0.2467 0.097 Uiso 0.50(4) 1 calc R . . G 2
H74D H 0.3058 0.2859 0.2458 0.097 Uiso 0.50(4) 1 calc R . . G 2
H74A H 0.2980 0.2947 0.2357 0.097 Uiso 0.50(4) 1 calc R . . G 1
H74B H 0.2011 0.2990 0.2473 0.097 Uiso 0.50(4) 1 calc R . . G 1
C49 C 0.1942(11) 0.2149(14) 0.6120(13) 0.098(8) Uani 1 1 d . . . . .
H49A H 0.1819 0.2285 0.5685 0.118 Uiso 1 1 calc R . . . .
H49B H 0.1480 0.2365 0.6375 0.118 Uiso 1 1 calc R . . . .
C56 C 0.712(3) 0.2518(18) 0.1342(12) 0.177(13) Uani 1 1 d . . . . .
H56A H 0.6672 0.2110 0.1394 0.266 Uiso 1 1 calc GR . . . .
H56B H 0.7443 0.2381 0.0974 0.266 Uiso 1 1 calc GR . . . .
H56C H 0.6877 0.3073 0.1295 0.266 Uiso 1 1 calc GR . . . .
C55 C 0.764(3) 0.2504(19) 0.1864(12) 0.177(13) Uani 1 1 d . . . . .
H55A H 0.7955 0.3033 0.1858 0.213 Uiso 1 1 calc R . . . .
H55B H 0.8052 0.2057 0.1790 0.213 Uiso 1 1 calc R . . . .
C50 C 0.1996(16) 0.1120(13) 0.6200(13) 0.106(8) Uani 1 1 d . . . . .
H50A H 0.2529 0.0910 0.6034 0.127 Uiso 1 1 calc R . . . .
H50B H 0.1960 0.0966 0.6641 0.127 Uiso 1 1 calc R . . . .
C40 C 0.2597(14) 0.3473(15) 0.6226(11) 0.088(7) Uani 1 1 d . . . . .
H40A H 0.2072 0.3618 0.6438 0.105 Uiso 1 1 calc R . . . .
H40B H 0.2510 0.3578 0.5781 0.105 Uiso 1 1 calc R . . . .
C52 C 0.1264(19) -0.0130(16) 0.5925(14) 0.142(8) Uani 1 1 d . . . . .
H52A H 0.1696 -0.0374 0.5663 0.213 Uiso 1 1 calc GR . . . .
H52B H 0.0725 -0.0377 0.5823 0.213 Uiso 1 1 calc GR . . . .
H52C H 0.1395 -0.0240 0.6358 0.213 Uiso 1 1 calc GR . . . .
N60 N 0.2564(9) 0.2246(8) 0.1323(7) 0.055(4) Uani 1 1 d . . . . .
C73 C 0.2362(13) 0.2013(10) 0.1998(8) 0.068(5) Uani 1 1 d . . . . .
H73A H 0.1770 0.1848 0.2013 0.082 Uiso 1 1 calc R . . . .
H73B H 0.2692 0.1512 0.2100 0.082 Uiso 1 1 calc R . . . .
C71B C 0.471(4) 0.182(4) 0.099(4) 0.08(3) Uiso 0.34(6) 1 d . . . H 2
H71A H 0.4371 0.2053 0.0647 0.097 Uiso 0.34(6) 1 calc R . . H 2
H71B H 0.4976 0.2315 0.1170 0.097 Uiso 0.34(6) 1 calc R . . H 2
C70 C 0.4050(17) 0.176(2) 0.1422(16) 0.159(16) Uani 1 1 d . . . . .
H70C H 0.4249 0.1856 0.1847 0.190 Uiso 0.34(6) 1 calc R . . H 2
H70D H 0.3777 0.1205 0.1403 0.190 Uiso 0.34(6) 1 calc R . . H 2
H70A H 0.3932 0.1263 0.1163 0.190 Uiso 0.66(6) 1 calc R . . H 1
H70B H 0.3880 0.1609 0.1847 0.190 Uiso 0.66(6) 1 calc R . . H 1
C51 C 0.123(2) 0.0732(17) 0.5827(16) 0.142(8) Uani 1 1 d . . . . .
H51A H 0.0699 0.0961 0.5979 0.170 Uiso 1 1 calc R . . . .
H51B H 0.1282 0.0860 0.5383 0.170 Uiso 1 1 calc R . . . .
C41 C 0.331(2) 0.411(2) 0.6466(18) 0.174(17) Uani 1 1 d . . . . .
H41A H 0.3094 0.4557 0.6734 0.209 Uiso 0.5 1 calc R . . B 1
H41B H 0.3788 0.3826 0.6664 0.209 Uiso 0.5 1 calc R . . B 1
H41C H 0.3408 0.4009 0.6910 0.209 Uiso 0.5 1 calc R . . B 2
H41D H 0.3836 0.3985 0.6247 0.209 Uiso 0.5 1 calc R . . B 2
C53 C 0.7974(12) 0.2679(12) 0.3016(7) 0.061(5) Uani 1 1 d . . . . .
H53A H 0.8027 0.3291 0.2995 0.074 Uiso 1 1 calc R . . . .
H53B H 0.8525 0.2440 0.2920 0.074 Uiso 1 1 calc R . . . .
C68 C -0.0290(18) 0.3620(17) 0.1027(15) 0.142(13) Uani 1 1 d . . . . .
H68A H -0.0483 0.3080 0.0876 0.213 Uiso 1 1 calc GR . . . .
H68B H -0.0593 0.4064 0.0814 0.213 Uiso 1 1 calc GR . . . .
H68C H -0.0391 0.3660 0.1471 0.213 Uiso 1 1 calc GR . . . .
C76B C 0.233(2) 0.289(2) 0.3638(17) 0.128(12) Uiso 0.8 1 d . . . G 2
H76A H 0.1756 0.2978 0.3768 0.192 Uiso 0.8 1 calc GR . . G 2
H76B H 0.2523 0.3370 0.3401 0.192 Uiso 0.8 1 calc GR . . G 2
H76C H 0.2685 0.2819 0.4002 0.192 Uiso 0.8 1 calc GR . . G 2
C63B C 0.231(5) 0.562(4) 0.017(3) 0.13(3) Uiso 0.51(7) 1 d . . . E 1
H63C H 0.2220 0.5705 0.0618 0.158 Uiso 0.51(7) 1 calc R . . F 1
H63D H 0.1821 0.5351 -0.0017 0.158 Uiso 0.51(7) 1 calc R . . F 1
C45 C 0.3529(11) 0.2271(14) 0.5907(7) 0.070(5) Uani 1 1 d . . . . .
H45A H 0.4023 0.2590 0.6041 0.084 Uiso 1 1 calc R . . . .
H45B H 0.3637 0.1678 0.5996 0.084 Uiso 1 1 calc R . . . .
C72B C 0.535(4) 0.157(5) 0.064(3) 0.11(3) Uiso 0.42(7) 1 d . . . H 2
H72A H 0.5387 0.1917 0.0273 0.168 Uiso 0.42(7) 1 calc GR . . H 2
H72B H 0.5279 0.0990 0.0527 0.168 Uiso 0.42(7) 1 calc GR . . H 2
H72C H 0.5867 0.1632 0.0883 0.168 Uiso 0.42(7) 1 calc GR . . H 2
C11 C 0.3844(10) -0.0201(10) 0.4511(7) 0.050(4) Uani 1 1 d . . . . .
C5A C -0.114(5) 0.501(4) 0.445(4) 0.030(5) Uani 0.3333 1 d . U . A 1
N15B N -0.1486(14) 0.5498(14) 0.4949(10) 0.051(6) Uani 0.67 1 d . . . A 2
C48A C 0.498(3) 0.249(3) 0.4976(17) 0.095(15) Uiso 0.60(7) 1 d . . . D 1
H48D H 0.5413 0.2220 0.4726 0.143 Uiso 0.60(7) 1 calc GR . . D 1
H48E H 0.5129 0.2443 0.5413 0.143 Uiso 0.60(7) 1 calc GR . . D 1
H48F H 0.4949 0.3080 0.4863 0.143 Uiso 0.60(7) 1 calc GR . . D 1
C42B C 0.310(3) 0.505(3) 0.6372(19) 0.088(11) Uiso 0.5 1 d . . . B 2
H42C H 0.2495 0.5137 0.6422 0.105 Uiso 0.5 1 calc R . . B 2
H42D H 0.3392 0.5387 0.6685 0.105 Uiso 0.5 1 calc R . . B 2
N10B N -0.0263(14) 0.1583(14) 0.0010(10) 0.033(6) Uiso 0.5 1 d . . . C 1
C72A C 0.526(3) 0.092(4) 0.097(3) 0.12(3) Uiso 0.55(9) 1 d . . . H 1
H72D H 0.4984 0.0981 0.0574 0.185 Uiso 0.63 1 calc GR . . H 1
H72E H 0.5016 0.0446 0.1195 0.185 Uiso 0.63 1 calc GR . . H 1
H72F H 0.5854 0.0820 0.0911 0.185 Uiso 0.63 1 calc GR . . H 1
C71A C 0.511(2) 0.188(2) 0.1433(18) 0.088(14) Uiso 0.66(6) 1 d . . . H 1
H71C H 0.5356 0.1845 0.1851 0.106 Uiso 0.66(6) 1 calc R . . H 1
H71D H 0.5304 0.2387 0.1219 0.106 Uiso 0.66(6) 1 calc R . . H 1
C75A C 0.262(3) 0.246(3) 0.3080(18) 0.063(7) Uiso 0.50(4) 1 d . . . G 1
H75C H 0.3162 0.2181 0.3130 0.076 Uiso 0.50(4) 1 calc R . . G 1
H75D H 0.2183 0.2076 0.3227 0.076 Uiso 0.50(4) 1 calc R . . G 1
C43A C 0.390(4) 0.544(3) 0.609(2) 0.073(18) Uiso 0.46(7) 1 d . . . B 1
H43D H 0.4034 0.5764 0.5720 0.110 Uiso 0.46(7) 1 calc GR . . B 1
H43E H 0.4395 0.5375 0.6343 0.110 Uiso 0.46(7) 1 calc GR . . B 1
H43F H 0.3471 0.5740 0.6327 0.110 Uiso 0.46(7) 1 calc GR . . B 1
C47A C 0.434(5) 0.276(5) 0.491(4) 0.12(3) Uiso 0.40(7) 1 d . . . D 2
H47A H 0.4304 0.2960 0.4479 0.140 Uiso 0.40(7) 1 calc R . . D 2
H47B H 0.4611 0.3181 0.5178 0.140 Uiso 0.40(7) 1 calc R . . D 2
C63A C 0.296(3) 0.579(3) 0.010(2) 0.071(17) Uiso 0.49(7) 1 d . . . E 2
H63A H 0.2968 0.5895 0.0547 0.085 Uiso 0.49(7) 1 calc R . . F 2
H63B H 0.3549 0.5724 -0.0035 0.085 Uiso 0.49(7) 1 calc R . . F 2
C64A C 0.308(4) 0.518(4) 0.004(2) 0.09(2) Uiso 0.43(7) 1 d . . . E 1
H64D H 0.3049 0.4933 -0.0370 0.129 Uiso 0.43(7) 1 calc GR . . E 1
H64E H 0.3157 0.4737 0.0348 0.129 Uiso 0.43(7) 1 calc GR . . E 1
H64F H 0.3547 0.5566 0.0062 0.129 Uiso 0.43(7) 1 calc GR . . E 1
C5 C 0.413(3) 0.206(3) 0.4857(18) 0.079(15) Uiso 0.58(7) 1 d . . . D 1
H5A H 0.3998 0.2109 0.4413 0.095 Uiso 0.58(7) 1 calc R . . D 1
H5B H 0.4183 0.1465 0.4953 0.095 Uiso 0.58(7) 1 calc R . . D 1
C76A C 0.261(6) 0.348(5) 0.361(4) 0.05(2) Uiso 0.2 1 d . . . G 1
H76D H 0.3149 0.3752 0.3587 0.080 Uiso 0.2 1 calc GR . . G 1
H76E H 0.2485 0.3322 0.4033 0.080 Uiso 0.2 1 calc GR . . G 1
H76F H 0.2176 0.3860 0.3458 0.080 Uiso 0.2 1 calc GR . . G 1

loop_
_atom_site_aniso_label
_atom_site_aniso_U_11
_atom_site_aniso_U_22
_atom_site_aniso_U_33
_atom_site_aniso_U_23
_atom_site_aniso_U_13
_atom_site_aniso_U_12
Co1 0.0304(17) 0.0319(16) 0.0370(14) 0.000 0.000 0.0003(16)
Co2 0.0319(17) 0.0317(16) 0.0366(14) 0.000 0.000 -0.0066(17)
Co3 0.0291(16) 0.0331(15) 0.0233(12) 0.000 0.000 -0.0060(16)
Co4 0.0309(16) 0.0320(15) 0.0245(12) 0.000 0.000 -0.0035(16)
N1 0.056(9) 0.047(7) 0.031(5) -0.006(5) 0.006(6) -0.019(6)
N16 0.047(8) 0.062(8) 0.035(5) -0.011(7) 0.014(5) -0.013(8)
N4 0.071(10) 0.061(9) 0.041(6) 0.007(5) 0.005(8) 0.014(8)
N11 0.031(6) 0.055(7) 0.037(5) 0.007(7) -0.004(4) -0.010(7)
N14 0.042(8) 0.019(6) 0.072(7) -0.013(5) 0.004(7) -0.008(6)
N6 0.017(6) 0.045(7) 0.066(7) 0.006(6) -0.010(5) 0.000(6)
N18 0.042(9) 0.063(9) 0.064(7) -0.019(8) 0.011(6) 0.002(8)
N9 0.051(8) 0.040(6) 0.058(7) -0.001(5) -0.018(8) 0.002(7)
N8 0.032(7) 0.062(9) 0.048(6) -0.004(7) 0.007(5) 0.000(7)
N2 0.066(9) 0.040(7) 0.049(6) 0.015(5) -0.004(8) -0.015(8)
N5 0.079(10) 0.051(8) 0.042(6) -0.009(7) 0.024(6) -0.012(8)
N12 0.052(9) 0.044(7) 0.049(6) 0.008(5) -0.006(7) 0.006(7)
N13 0.107(14) 0.029(7) 0.077(9) -0.005(6) -0.037(9) 0.021(8)
N3 0.150(19) 0.050(9) 0.057(8) 0.014(7) 0.035(10) -0.009(10)
C2 0.072(13) 0.033(8) 0.045(7) -0.005(6) -0.007(8) 0.001(8)
N17 0.027(7) 0.094(12) 0.049(7) 0.016(8) 0.006(5) -0.001(8)
C5B 0.026(6) 0.030(11) 0.035(6) 0.000(9) -0.003(5) 0.001(9)
C6 0.031(10) 0.094(15) 0.042(8) -0.015(8) 0.001(6) -0.006(9)
C8 0.110(15) 0.017(6) 0.042(7) 0.002(5) -0.012(10) 0.002(9)
C4 0.032(8) 0.043(8) 0.047(7) -0.008(7) -0.010(6) 0.012(7)
C9 0.073(13) 0.029(8) 0.045(8) 0.001(6) -0.009(7) 0.005(8)
C3 0.022(8) 0.064(11) 0.037(6) 0.003(7) 0.012(5) -0.004(8)
N7 0.052(10) 0.100(13) 0.077(10) -0.028(9) -0.005(8) -0.001(9)
C10 0.032(8) 0.024(7) 0.049(7) -0.012(5) -0.015(6) 0.000(6)
C12 0.041(9) 0.022(7) 0.049(7) -0.003(5) 0.006(7) -0.004(6)
C7 0.020(8) 0.029(7) 0.059(8) -0.014(6) -0.013(6) -0.005(6)
C1 0.12(2) 0.051(10) 0.056(10) 0.022(8) 0.032(11) 0.006(11)
N40 0.041(8) 0.063(9) 0.060(8) -0.013(7) 0.001(6) 0.038(7)
C65 0.079(13) 0.040(9) 0.064(10) 0.007(8) -0.007(9) -0.016(9)
C54 0.12(2) 0.12(2) 0.09(2) -0.003(15) -0.017(15) -0.029(19)
C66 0.081(13) 0.084(12) 0.168(19) 0.007(12) -0.024(12) -0.048(10)
C67 0.081(13) 0.084(12) 0.168(19) 0.007(12) -0.024(12) -0.048(10)
C46 0.080(15) 0.17(2) 0.060(12) -0.005(14) 0.004(11) 0.040(16)
C62 0.22(3) 0.101(18) 0.054(12) 0.006(12) 0.000(16) 0.00(2)
C61 0.075(13) 0.036(8) 0.076(12) 0.004(8) 0.012(10) -0.004(9)
C69 0.114(18) 0.090(15) 0.073(13) -0.020(11) 0.039(13) -0.066(15)
C74 0.092(18) 0.082(16) 0.068(15) -0.011(11) 0.000(11) 0.003(13)
C49 0.020(10) 0.097(16) 0.18(2) -0.028(16) -0.009(12) 0.013(10)
C56 0.32(4) 0.126(16) 0.089(14) 0.015(12) -0.127(18) -0.04(2)
C55 0.32(4) 0.126(16) 0.089(14) 0.015(12) -0.127(18) -0.04(2)
C50 0.11(2) 0.070(14) 0.14(2) -0.045(14) 0.006(16) 0.038(13)
C40 0.063(14) 0.105(17) 0.095(16) -0.004(14) -0.009(12) 0.030(14)
C52 0.127(17) 0.102(14) 0.20(2) -0.048(16) 0.019(14) -0.049(15)
N60 0.069(10) 0.036(7) 0.061(9) 0.008(6) -0.023(7) -0.013(7)
C73 0.082(14) 0.045(9) 0.078(12) -0.017(9) 0.039(10) -0.011(9)
C70 0.10(2) 0.18(3) 0.20(3) 0.10(3) 0.07(2) 0.09(2)
C51 0.127(17) 0.102(14) 0.20(2) -0.048(16) 0.019(14) -0.049(15)
C41 0.15(3) 0.17(3) 0.20(4) 0.04(3) 0.07(3) 0.11(3)
C53 0.065(12) 0.078(12) 0.042(9) 0.000(8) -0.006(8) -0.016(10)
C68 0.15(3) 0.094(18) 0.18(3) -0.031(19) -0.09(2) 0.001(19)
C45 0.053(11) 0.110(15) 0.047(9) 0.003(10) 0.004(8) 0.042(11)
C11 0.044(9) 0.059(11) 0.048(8) -0.017(7) -0.002(7) -0.023(8)
C5A 0.026(6) 0.030(11) 0.035(6) 0.000(9) -0.003(5) 0.001(9)
N15B 0.055(13) 0.046(13) 0.051(12) 0.022(12) -0.002(10) 0.000(11)

loop_
_atom_type_symbol
_atom_type_description
_atom_type_scat_dispersion_real
_atom_type_scat_dispersion_imag
_atom_type_scat_source
C C 0.0181 0.0091 'International Tables Vol C Tables 4.2.6.8 and 6.1.1.4'
H H 0.0000 0.0000 'International Tables Vol C Tables 4.2.6.8 and 6.1.1.4'
Co Co -2.3653 3.6143 'International Tables Vol C Tables 4.2.6.8 and 6.1.1.4'
N N 0.0311 0.0180 'International Tables Vol C Tables 4.2.6.8 and 6.1.1.4'

loop_
_geom_angle_atom_site_label_1
_geom_angle_atom_site_label_2
_geom_angle_atom_site_label_3
_geom_angle
_geom_angle_site_symmetry_1
_geom_angle_site_symmetry_3
_geom_angle_publ_flag
N1 Co1 N1 80.9(6) . 2_665 ?
N1 Co1 N18 95.1(5) . 2_665 ?
N1 Co1 N18 87.5(5) 2_665 2_665 ?
N1 Co1 N18 87.5(5) . . ?
N1 Co1 N18 95.1(5) 2_665 . ?
N1 Co1 N2 171.4(5) . 2_665 ?
N1 Co1 N2 91.9(4) . . ?
N1 Co1 N2 171.4(5) 2_665 . ?
N1 Co1 N2 91.9(4) 2_665 2_665 ?
N18 Co1 N18 176.5(6) . 2_665 ?
N2 Co1 N18 88.6(6) . 2_665 ?
N2 Co1 N18 88.6(6) 2_665 . ?
N2 Co1 N18 89.1(6) 2_665 2_665 ?
N2 Co1 N18 89.1(6) . . ?
N2 Co1 N2 95.7(6) 2_665 . ?
N6 Co2 N6 175.0(6) . 2 ?
N6 Co2 N9 86.6(5) 2 . ?
N6 Co2 N9 97.1(5) . . ?
N6 Co2 N9 97.1(5) 2 2 ?
N6 Co2 N9 86.6(5) . 2 ?
N6 Co2 N12 88.5(5) 2 . ?
N6 Co2 N12 88.2(5) . . ?
N6 Co2 N12 88.5(5) . 2 ?
N9 Co2 N9 87.2(6) 2 . ?
N12 Co2 N6 88.2(5) 2 2 ?
N12 Co2 N9 172.0(5) . 2 ?
N12 Co2 N9 87.5(4) . . ?
N12 Co2 N9 172.0(5) 2 . ?
N12 Co2 N9 87.5(4) 2 2 ?
N12 Co2 N12 98.4(6) 2 . ?
N16 Co3 N16 95.4(6) . 2_565 ?
N16 Co3 N11 171.8(5) 2_565 2_565 ?
N16 Co3 N11 171.8(5) . . ?
N16 Co3 N11 91.7(4) 2_565 . ?
N16 Co3 N11 91.7(4) . 2_565 ?
N16 Co3 N14 90.2(6) 2_565 2_565 ?
N16 Co3 N14 90.2(6) . . ?
N16 Co3 N14 89.0(6) 2_565 . ?
N16 Co3 N14 89.0(6) . 2_565 ?
N11 Co3 N11 81.4(5) . 2_565 ?
N14 Co3 N11 93.9(5) . . ?
N14 Co3 N11 87.0(5) . 2_565 ?
N14 Co3 N11 87.0(5) 2_565 . ?
N14 Co3 N11 93.9(5) 2_565 2_565 ?
N14 Co3 N14 178.8(7) 2_565 . ?
N4 Co4 N4 171.9(6) . 2_655 ?
N4 Co4 N8 86.3(5) 2_655 . ?
N4 Co4 N8 88.4(6) 2_655 2_655 ?
N4 Co4 N8 88.4(6) . . ?
N4 Co4 N8 86.3(5) . 2_655 ?
N8 Co4 N8 97.3(6) . 2_655 ?
N5 Co4 N4 91.4(5) . 2_655 ?
N5 Co4 N4 94.6(5) . . ?
N5 Co4 N4 94.6(5) 2_655 2_655 ?
N5 Co4 N4 91.4(5) 2_655 . ?
N5 Co4 N8 174.0(5) . 2_655 ?
N5 Co4 N8 88.6(5) . . ?
N5 Co4 N8 88.6(5) 2_655 2_655 ?
N5 Co4 N8 174.0(5) 2_655 . ?
N5 Co4 N5 85.4(8) . 2_655 ?
C1 N1 Co1 161.8(12) . . ?
C4 N16 Co3 173.5(11) . . ?
C12 N4 Co4 177.1(15) . . ?
C5B N11 Co3 154(2) . . ?
C5A N11 Co3 158(4) . . ?
C6 N14 Co3 173.4(14) . . ?
C9 N6 Co2 175.5(12) . . ?
C3 N18 Co1 176.4(15) . . ?
C8 N9 Co2 154.8(11) . . ?
C10 N8 Co4 177.5(12) . . ?
C2 N2 Co1 173.7(16) . . ?
C11 N5 Co4 158.0(14) . . ?
C7 N12 Co2 176.0(11) . . ?
C7 N13 C6 123.3(14) . . ?
C12 N3 C2 127.9(14) . . ?
N2 C2 N3 173.9(16) . . ?
C3 N17 C4 126.2(12) . . ?
N11 C5B N15B 175(4) . . ?
N14 C6 N13 167.3(17) . . ?
N9 C8 N10A 152(3) . . ?
N9 C8 N10B 168.2(18) . . ?
N16 C4 N17 169.0(14) . . ?
N6 C9 N7 166.2(16) . . ?
N18 C3 N17 169.7(17) . . ?
C10 N7 C9 122.2(15) . . ?
N8 C10 N7 169.8(16) . . ?
N4 C12 N3 169.1(15) . . ?
N12 C7 N13 167.7(16) . . ?
N1 C1 N10A 158(2) . 3 ?
N1 C1 N10B 169.8(18) . 3 ?
C11 N15A C5A 116(4) 3_456 . ?
C41 C42A C43A 95(4) . . ?
C8 N10A C1 107(2) . 3_455 ?
C49 N40 C53 110.3(16) . 3_456 ?
C49 N40 C45 113.1(14) . . ?
C40 N40 C49 106.0(15) . . ?
C40 N40 C53 113.5(14) . 3_456 ?
C40 N40 C45 110.3(16) . . ?
C53 N40 C45 103.9(11) 3_456 . ?
C66 C65 N60 114.2(15) . . ?
C55 C54 C53 115(2) . . ?
C67 C66 C65 115.2(19) . . ?
C66 C67 C68 111(2) . . ?
C45 C46 C47A 108(3) . . ?
C5 C46 C45 113(2) . . ?
C61 C62 C63B 116(3) . 4_545 ?
C63A C62 C61 110(2) 4_545 . ?
C76B C75B C74 94(3) . . ?
C62 C61 N60 116.9(15) . . ?
C70 C69 N60 113.9(18) . . ?
C73 C74 C75B 106(2) . . ?
C75A C74 C73 128(3) . . ?
N40 C49 C50 111.8(16) . . ?
C56 C55 C54 125(4) . . ?
C51 C50 C49 107(2) . . ?
N40 C40 C41 118.1(18) . . ?
C65 N60 C61 108.7(12) . . ?
C69 N60 C65 105.3(14) . . ?
C69 N60 C61 110.5(14) . . ?
C69 N60 C73 113.6(14) . . ?
C73 N60 C65 112.8(14) . . ?
C73 N60 C61 106.0(11) . . ?
C74 C73 N60 120.2(15) . . ?
C72B C71B C70 158(7) . . ?
C69 C70 C71A 122(2) . . ?
C71B C70 C69 101(3) . . ?
C52 C51 C50 106(3) . . ?
C42A C41 C40 92(4) . . ?
C42B C41 C40 114(3) . . ?
C54 C53 N40 115.4(16) . 3_556 ?
C64A C63B C62 95(5) . 4 ?
C46 C45 N40 114.6(14) . . ?
N5 C11 N15A 165(2) . 3_556 ?
N5 C11 N15B 166.3(19) . 3_556 ?
N11 C5A N15A 163(7) . . ?
C5B N15B C11 118(2) . 3_456 ?
C43B C42B C41 109(5) . . ?
C8 N10B C1 116.2(17) . 3_455 ?
C70 C71A C72A 91(3) . . ?
C74 C75A C76A 114(4) . . ?
C48B C47A C46 86(5) . . ?
C62 C63A C64B 116(3) 4 . ?
C46 C5 C48A 117(3) . . ?

loop_
_geom_bond_atom_site_label_1
_geom_bond_atom_site_label_2
_geom_bond_distance
_geom_bond_site_symmetry_2
_geom_bond_publ_flag
Co1 N1 2.123(11) . ?
Co1 N1 2.123(11) 2_665 ?
Co1 N18 2.189(14) 2_665 ?
Co1 N18 2.189(14) . ?
Co1 N2 2.128(11) 2_665 ?
Co1 N2 2.128(11) . ?
Co2 N6 2.102(11) 2 ?
Co2 N6 2.102(11) . ?
Co2 N9 2.148(12) 2 ?
Co2 N9 2.148(12) . ?
Co2 N12 2.102(12) 2 ?
Co2 N12 2.102(12) . ?
Co3 N16 2.059(11) . ?
Co3 N16 2.059(11) 2_565 ?
Co3 N11 2.179(11) 2_565 ?
Co3 N11 2.179(11) . ?
Co3 N14 2.107(11) 2_565 ?
Co3 N14 2.107(11) . ?
Co4 N4 2.122(14) . ?
Co4 N4 2.122(14) 2_655 ?
Co4 N8 2.181(12) . ?
Co4 N8 2.181(12) 2_655 ?
Co4 N5 2.117(12) . ?
Co4 N5 2.118(12) 2_655 ?
N1 C1 1.14(2) . ?
N16 C4 1.149(17) . ?
N4 C12 1.164(17) . ?
N11 C5B 1.15(4) . ?
N11 C5A 1.13(8) . ?
N14 C6 1.11(2) . ?
N6 C9 1.15(2) . ?
N18 C3 1.080(17) . ?
N9 C8 1.138(16) . ?
N8 C10 1.123(16) . ?
N2 C2 1.137(17) . ?
N5 C11 1.142(17) . ?
N12 C7 1.155(16) . ?
N13 C6 1.37(2) . ?
N13 C7 1.273(17) . ?
N3 C2 1.316(19) . ?
N3 C12 1.264(19) . ?
N17 C4 1.303(18) . ?
N17 C3 1.297(19) . ?
C5B N15B 1.29(4) . ?
C8 N10A 1.35(3) . ?
C8 N10B 1.33(3) . ?
C9 N7 1.33(2) . ?
N7 C10 1.318(19) . ?
C1 N10A 1.47(3) 3 ?
C1 N10B 1.35(3) 3 ?
N15A C11 1.29(4) 3_456 ?
N15A C5A 1.34(9) . ?
C43B C42B 1.10(6) . ?
C42A C41 1.39(6) . ?
C42A C43A 1.87(8) . ?
N10A C1 1.47(3) 3_455 ?
C48B C47A 1.51(11) . ?
N40 C49 1.47(2) . ?
N40 C40 1.46(3) . ?
N40 C53 1.536(19) 3_456 ?
N40 C45 1.581(19) . ?
C65 C66 1.51(3) . ?
C65 N60 1.52(2) . ?
C54 C55 1.46(4) . ?
C54 C53 1.53(3) . ?
C66 C67 1.50(3) . ?
C67 C68 1.53(4) . ?
C46 C45 1.53(2) . ?
C46 C47A 1.68(8) . ?
C46 C5 1.41(4) . ?
C64B C63A 1.57(7) . ?
C62 C61 1.51(2) . ?
C62 C63B 1.77(7) 4_545 ?
C62 C63A 1.49(5) 4_545 ?
C75B C74 1.77(5) . ?
C75B C76B 1.64(5) . ?
C61 N60 1.55(2) . ?
C69 N60 1.50(2) . ?
C69 C70 1.46(3) . ?
C74 C73 1.42(2) . ?
C74 C75A 1.29(4) . ?
C49 C50 1.63(3) . ?
C56 C55 1.38(3) . ?
C50 C51 1.57(3) . ?
C40 C41 1.59(4) . ?
C52 C51 1.38(4) . ?
N60 C73 1.52(2) . ?
C71B C70 1.39(7) . ?
C71B C72B 1.31(8) . ?
C70 C71A 1.69(5) . ?
C41 C42B 1.53(5) . ?
C53 N40 1.535(19) 3_556 ?
C63B C62 1.77(7) 4 ?
C63B C64A 1.42(10) . ?
C11 N15A 1.29(4) 3_556 ?
C11 N15B 1.35(2) 3_556 ?
N15B C11 1.35(2) 3_456 ?
C48A C5 1.53(7) . ?
N10B C1 1.35(3) 3_455 ?
C72A C71A 1.82(6) . ?
C75A C76A 1.96(9) . ?
C63A C62 1.49(5) 4 ?

loop_
_twin_individual_id
_twin_individual_mass_fraction_refined
1 0.91(2)
2 0.09(2)
